data_4078275
loop_
_publ_author_name
'M\"uller, Bernd H.'
'Peulecke, Normen'
'Spannenberg, Anke'
'Rosenthal, Uwe'
'Al-Hazmi, Mohammed H.'
'Schmidt, Roland'
'W\"ohl, Anina'
'M\"uller, Wolfgang'

_publ_section_title
;
 Synthesis and Reactions of the Homoleptic Chromium(II) Bis-amide
 [Ph2PN(iPr)P(Ph)N(iPr)&#x2212;]2Cr with Relevance to a Selective
 Catalytic Ethene Trimerization System to 1-Hexene
;
_journal_issue 9
_journal_name_full Organometallics
_journal_page_first 3695
_journal_paper_doi 10.1021/om300186a
_journal_volume 31
_journal_year 2012
_chemical_formula_sum 'C59 H76 Al2 Cl6 Cr2 N4 P4'
_chemical_formula_weight 1335.78
_chemical_name_systematic
; 
 ? 
;
_space_group_IT_number 2
_symmetry_cell_setting triclinic
_symmetry_space_group_name_Hall '-P 1'
_symmetry_space_group_name_H-M 'P -1'
_atom_sites_solution_hydrogens geom
_atom_sites_solution_primary direct
_atom_sites_solution_secondary difmap
_audit_creation_method SHELXL-97
_cell_angle_alpha 90.7700(10)
_cell_angle_beta 98.9660(10)
_cell_angle_gamma 112.3520(10)
_cell_formula_units_Z 1
_cell_length_a 10.7903(2)
_cell_length_b 11.4254(2)
_cell_length_c 14.7974(3)
_cell_measurement_reflns_used 9893
_cell_measurement_temperature 150(2)
_cell_measurement_theta_max 33.05
_cell_measurement_theta_min 2.47
_cell_volume 1661.31(6)
_computing_cell_refinement 'SAINT V7.68A (Bruker AXS, 2009)'
_computing_data_collection 'APEX2 V2011.4-1 (Bruker AXS, 2011)'
_computing_data_reduction 'SAINT V7.68A (Bruker AXS, 2009)'
_computing_structure_refinement 'SHELXL-97 (Sheldrick, 2008)'
_computing_structure_solution 'SHELXS-97 (Sheldrick, 2008)'
_diffrn_ambient_temperature 150(2)
_diffrn_measured_fraction_theta_full 1.000
_diffrn_measured_fraction_theta_max 1.000
_diffrn_measurement_device_type 'Bruker Kappa APEX II Duo'
_diffrn_measurement_method 'omega scans'
_diffrn_radiation_monochromator 'curved graphite'
_diffrn_radiation_source 'fine-focus sealed tube'
_diffrn_radiation_type MoK\a
_diffrn_radiation_wavelength 0.71073
_diffrn_reflns_av_R_equivalents 0.0242
_diffrn_reflns_av_sigmaI/netI 0.0165
_diffrn_reflns_limit_h_max 14
_diffrn_reflns_limit_h_min -14
_diffrn_reflns_limit_k_max 14
_diffrn_reflns_limit_k_min -14
_diffrn_reflns_limit_l_max 19
_diffrn_reflns_limit_l_min -19
_diffrn_reflns_number 38102
_diffrn_reflns_theta_full 27.48
_diffrn_reflns_theta_max 27.48
_diffrn_reflns_theta_min 1.40
_exptl_absorpt_coefficient_mu 0.730
_exptl_absorpt_correction_T_max 0.9946
_exptl_absorpt_correction_T_min 0.8336
_exptl_absorpt_correction_type multi-scan
_exptl_absorpt_process_details 'SADABS V2008/1 (Bruker AXS)'
_exptl_crystal_colour blue
_exptl_crystal_density_diffrn 1.335
_exptl_crystal_density_method 'not measured'
_exptl_crystal_description prism
_exptl_crystal_F_000 694
_exptl_crystal_size_max 0.50
_exptl_crystal_size_mid 0.26
_exptl_crystal_size_min 0.10
_refine_diff_density_max 0.948
_refine_diff_density_min -0.751
_refine_diff_density_rms 0.071
_refine_ls_extinction_method none
_refine_ls_goodness_of_fit_ref 1.055
_refine_ls_hydrogen_treatment constr
_refine_ls_matrix_type full
_refine_ls_number_parameters 372
_refine_ls_number_reflns 7602
_refine_ls_number_restraints 43
_refine_ls_restrained_S_all 1.064
_refine_ls_R_factor_all 0.0462
_refine_ls_R_factor_gt 0.0385
_refine_ls_shift/su_max 0.001
_refine_ls_shift/su_mean 0.000
_refine_ls_structure_factor_coef Fsqd
_refine_ls_weighting_details 'calc w=1/[\s^2^(Fo^2^)+(0.0527P)^2^+1.9247P] where P=(Fo^2^+2Fc^2^)/3'
_refine_ls_weighting_scheme calc
_refine_ls_wR_factor_gt 0.1021
_refine_ls_wR_factor_ref 0.1106
_reflns_number_gt 6581
_reflns_number_total 7602
_reflns_threshold_expression >2sigma(I)
_cod_data_source_file om300186a_si_002.cif
_cod_data_source_block compound_5
_cod_original_cell_volume 1661.30(5)
_cod_original_sg_symbol_H-M P-1
_cod_database_code 4078275

loop_
_symmetry_equiv_pos_as_xyz
'x, y, z'
'-x, -y, -z'

loop_
_atom_site_label
_atom_site_type_symbol
_atom_site_fract_x
_atom_site_fract_y
_atom_site_fract_z
_atom_site_U_iso_or_equiv
_atom_site_adp_type
_atom_site_occupancy
_atom_site_symmetry_multiplicity
_atom_site_calc_flag
_atom_site_refinement_flags
_atom_site_disorder_assembly
_atom_site_disorder_group
Al1 Al 0.15895(6) 0.50799(7) 0.26275(5) 0.02629(15) Uani 1 1 d . . .
C1 C 0.2581(2) 0.5222(3) 0.08685(15) 0.0330(5) Uani 1 1 d . . .
H1 H 0.3295 0.5036 0.0609 0.040 Uiso 1 1 calc R . .
C2 C 0.1205(3) 0.4144(3) 0.05201(17) 0.0410(6) Uani 1 1 d . . .
H2A H 0.1231 0.3340 0.0724 0.062 Uiso 1 1 calc R . .
H2B H 0.1013 0.4092 -0.0152 0.062 Uiso 1 1 calc R . .
H2C H 0.0490 0.4311 0.0766 0.062 Uiso 1 1 calc R . .
C3 C 0.2569(3) 0.6468(3) 0.05308(19) 0.0449(7) Uani 1 1 d . . .
H3A H 0.1857 0.6656 0.0764 0.067 Uiso 1 1 calc R . .
H3B H 0.2386 0.6399 -0.0142 0.067 Uiso 1 1 calc R . .
H3C H 0.3455 0.7152 0.0753 0.067 Uiso 1 1 calc R . .
C4 C 0.4925(2) 0.4258(2) 0.19381(14) 0.0255(4) Uani 1 1 d . . .
C5 C 0.3933(3) 0.3118(2) 0.15122(16) 0.0322(5) Uani 1 1 d . . .
H5 H 0.3007 0.3021 0.1379 0.039 Uiso 1 1 calc R . .
C6 C 0.4295(3) 0.2126(2) 0.12825(19) 0.0411(6) Uani 1 1 d . . .
H6 H 0.3613 0.1354 0.0990 0.049 Uiso 1 1 calc R . .
C7 C 0.5629(3) 0.2243(3) 0.1472(2) 0.0435(6) Uani 1 1 d . . .
H7 H 0.5869 0.1563 0.1302 0.052 Uiso 1 1 calc R . .
C8 C 0.6624(3) 0.3366(3) 0.1915(2) 0.0414(6) Uani 1 1 d . . .
H8 H 0.7545 0.3451 0.2057 0.050 Uiso 1 1 calc R . .
C9 C 0.6264(2) 0.4358(2) 0.21486(17) 0.0318(5) Uani 1 1 d . . .
H9 H 0.6944 0.5119 0.2457 0.038 Uiso 1 1 calc R . .
C10 C 0.6151(2) 0.7372(2) 0.14015(15) 0.0299(5) Uani 1 1 d . . .
H10 H 0.5418 0.6838 0.0892 0.036 Uiso 1 1 calc R . .
C11 C 0.7458(3) 0.7220(3) 0.12677(18) 0.0377(5) Uani 1 1 d . . .
H11A H 0.8174 0.7641 0.1797 0.057 Uiso 1 1 calc R . .
H11B H 0.7746 0.7607 0.0709 0.057 Uiso 1 1 calc R . .
H11C H 0.7294 0.6316 0.1211 0.057 Uiso 1 1 calc R . .
C12 C 0.6295(3) 0.8744(2) 0.13024(18) 0.0387(6) Uani 1 1 d . . .
H12A H 0.5429 0.8814 0.1347 0.058 Uiso 1 1 calc R . .
H12B H 0.6542 0.8999 0.0704 0.058 Uiso 1 1 calc R . .
H12C H 0.7006 0.9300 0.1792 0.058 Uiso 1 1 calc R . .
C13 C 0.8107(2) 0.8254(3) 0.35995(16) 0.0341(5) Uani 1 1 d . . .
C14 C 0.8684(3) 0.7419(3) 0.39402(19) 0.0429(6) Uani 1 1 d . . .
H14 H 0.8121 0.6597 0.4078 0.052 Uiso 1 1 calc R . .
C15 C 1.0095(3) 0.7786(4) 0.4081(2) 0.0609(10) Uani 1 1 d . . .
H15 H 1.0489 0.7208 0.4305 0.073 Uiso 1 1 calc R . .
C16 C 1.0909(3) 0.8973(5) 0.3899(2) 0.0734(13) Uani 1 1 d . . .
H16 H 1.1868 0.9214 0.3990 0.088 Uiso 1 1 calc R . .
C17 C 1.0354(3) 0.9818(4) 0.3586(3) 0.0715(12) Uani 1 1 d . . .
H17 H 1.0932 1.0650 0.3478 0.086 Uiso 1 1 calc R . .
C18 C 0.8945(3) 0.9468(3) 0.3423(2) 0.0507(7) Uani 1 1 d . . .
H18 H 0.8562 1.0052 0.3195 0.061 Uiso 1 1 calc R . .
C19 C 0.5757(2) 0.8969(2) 0.34227(16) 0.0295(5) Uani 1 1 d . . .
C20 C 0.6493(3) 1.0014(3) 0.4054(2) 0.0473(7) Uani 1 1 d . . .
H20 H 0.7323 1.0075 0.4422 0.057 Uiso 1 1 calc R . .
C21 C 0.6005(5) 1.0964(3) 0.4140(3) 0.0663(10) Uani 1 1 d . . .
H21 H 0.6510 1.1681 0.4565 0.080 Uiso 1 1 calc R . .
C22 C 0.4807(5) 1.0882(3) 0.3622(3) 0.0666(11) Uani 1 1 d . . .
H22 H 0.4490 1.1545 0.3680 0.080 Uiso 1 1 calc R . .
C23 C 0.4062(4) 0.9843(3) 0.3019(2) 0.0536(8) Uani 1 1 d . . .
H23 H 0.3224 0.9785 0.2665 0.064 Uiso 1 1 calc R . .
C24 C 0.4519(3) 0.8878(3) 0.29207(19) 0.0369(5) Uani 1 1 d . . .
H24 H 0.3986 0.8153 0.2510 0.044 Uiso 1 1 calc R . .
C25 C 0.0488(2) 0.3274(2) 0.28205(17) 0.0344(5) Uani 1 1 d . . .
H25A H -0.0199 0.2875 0.2264 0.041 Uiso 1 1 calc R . .
H25B H 0.1092 0.2800 0.2922 0.041 Uiso 1 1 calc R . .
C26 C -0.0223(5) 0.3195(4) 0.3641(3) 0.0838(14) Uani 1 1 d . . .
H26A H 0.0459 0.3520 0.4202 0.126 Uiso 1 1 calc R . .
H26B H -0.0807 0.2309 0.3693 0.126 Uiso 1 1 calc R . .
H26C H -0.0779 0.3705 0.3558 0.126 Uiso 1 1 calc R . .
Cl1 Cl 0.26666(6) 0.61020(6) 0.39941(4) 0.03254(13) Uani 1 1 d . . .
Cl2 Cl 0.40279(6) 0.35770(5) 0.43798(4) 0.03232(13) Uani 1 1 d . . .
Cl3 Cl 0.02854(7) 0.60571(7) 0.21437(5) 0.04444(17) Uani 1 1 d . . .
Cr1 Cr 0.49130(3) 0.57635(3) 0.40771(2) 0.02245(9) Uani 1 1 d . . .
N1 N 0.29253(18) 0.53020(18) 0.18975(12) 0.0254(4) Uani 1 1 d . . .
N2 N 0.57086(18) 0.68932(17) 0.22853(12) 0.0234(4) Uani 1 1 d . . .
P1 P 0.44463(5) 0.54704(5) 0.24132(3) 0.02121(12) Uani 1 1 d . . .
P2 P 0.62636(5) 0.76361(5) 0.33604(4) 0.02332(12) Uani 1 1 d . . .
C29 C 0.9615(7) 0.0316(6) 0.9690(5) 0.0873(13) Uani 0.50 1 d PGDU A -1
C30 C 0.9851(6) 0.0470(5) 1.0643(5) 0.0848(14) Uani 0.50 1 d PGU A -1
H30 H 0.9489 0.0973 1.0946 0.102 Uiso 0.50 1 calc PR A -1
C31 C 1.0618(6) -0.0111(6) 1.1154(4) 0.0854(14) Uani 0.50 1 d PGU A -1
H31 H 1.0779 -0.0006 1.1805 0.102 Uiso 0.50 1 calc PR A -1
C32 C 1.1149(6) -0.0847(6) 1.0711(5) 0.0895(15) Uani 0.50 1 d PGU A -1
H32 H 1.1673 -0.1244 1.1059 0.107 Uiso 0.50 1 calc PR A -1
C33 C 1.0912(6) -0.1001(5) 0.9758(5) 0.0892(15) Uani 0.50 1 d PGU A -1
H33 H 1.1275 -0.1504 0.9455 0.107 Uiso 0.50 1 calc PR A -1
C34 C 1.0146(7) -0.0420(6) 0.9247(4) 0.0870(14) Uani 0.50 1 d PGU A -1
H34 H 0.9984 -0.0525 0.8596 0.104 Uiso 0.50 1 calc PR A -1
C35 C 0.8975(12) 0.0966(10) 0.9082(9) 0.109(3) Uani 0.50 1 d PDU A -1
H35A H 0.8932 0.0685 0.8445 0.163 Uiso 0.50 1 calc PR A -1
H35B H 0.9503 0.1883 0.9185 0.163 Uiso 0.50 1 calc PR A -1
H35C H 0.8051 0.0775 0.9200 0.163 Uiso 0.50 1 calc PR A -1

loop_
_atom_site_aniso_label
_atom_site_aniso_U_11
_atom_site_aniso_U_22
_atom_site_aniso_U_33
_atom_site_aniso_U_23
_atom_site_aniso_U_13
_atom_site_aniso_U_12
Al1 0.0193(3) 0.0334(3) 0.0241(3) -0.0005(3) 0.0013(2) 0.0089(3)
C1 0.0253(11) 0.0528(14) 0.0196(10) -0.0018(9) -0.0011(8) 0.0158(10)
C2 0.0291(12) 0.0595(17) 0.0283(12) -0.0125(11) -0.0083(9) 0.0160(12)
C3 0.0337(13) 0.0682(19) 0.0326(13) 0.0179(12) 0.0025(10) 0.0204(13)
C4 0.0266(10) 0.0281(10) 0.0214(10) -0.0011(8) 0.0024(8) 0.0110(8)
C5 0.0318(12) 0.0314(11) 0.0285(11) -0.0031(9) 0.0023(9) 0.0080(9)
C6 0.0502(16) 0.0283(12) 0.0392(14) -0.0047(10) 0.0088(12) 0.0089(11)
C7 0.0600(18) 0.0339(13) 0.0477(15) 0.0045(11) 0.0214(13) 0.0255(13)
C8 0.0385(14) 0.0435(14) 0.0523(16) 0.0091(12) 0.0142(12) 0.0245(12)
C9 0.0281(11) 0.0326(12) 0.0343(12) -0.0025(9) 0.0023(9) 0.0129(9)
C10 0.0283(11) 0.0345(12) 0.0239(10) 0.0027(9) 0.0053(8) 0.0085(9)
C11 0.0327(12) 0.0452(14) 0.0362(13) 0.0018(11) 0.0137(10) 0.0131(11)
C12 0.0485(15) 0.0376(13) 0.0329(13) 0.0110(10) 0.0143(11) 0.0169(11)
C13 0.0217(10) 0.0451(14) 0.0279(11) -0.0092(10) -0.0011(8) 0.0069(10)
C14 0.0315(13) 0.0609(17) 0.0376(14) -0.0093(12) -0.0038(10) 0.0233(12)
C15 0.0377(16) 0.110(3) 0.0406(16) -0.0076(17) -0.0035(12) 0.0398(19)
C16 0.0241(14) 0.134(4) 0.0429(17) -0.008(2) 0.0008(12) 0.0120(19)
C17 0.0304(15) 0.097(3) 0.054(2) 0.0000(19) 0.0053(14) -0.0101(17)
C18 0.0321(14) 0.0569(18) 0.0440(16) -0.0012(13) 0.0043(11) -0.0027(12)
C19 0.0347(12) 0.0259(10) 0.0311(11) 0.0039(9) 0.0120(9) 0.0126(9)
C20 0.0597(18) 0.0356(14) 0.0423(15) -0.0094(11) 0.0114(13) 0.0132(13)
C21 0.099(3) 0.0364(16) 0.068(2) -0.0092(15) 0.030(2) 0.0267(18)
C22 0.109(3) 0.0475(18) 0.077(2) 0.0198(17) 0.052(2) 0.054(2)
C23 0.067(2) 0.0590(19) 0.063(2) 0.0266(16) 0.0326(16) 0.0458(17)
C24 0.0401(13) 0.0369(13) 0.0407(14) 0.0106(10) 0.0137(11) 0.0198(11)
C25 0.0291(11) 0.0318(12) 0.0341(12) 0.0044(9) 0.0074(9) 0.0020(9)
C26 0.077(3) 0.077(3) 0.063(2) 0.010(2) 0.022(2) -0.012(2)
Cl1 0.0279(3) 0.0443(3) 0.0269(3) -0.0075(2) 0.0002(2) 0.0177(2)
Cl2 0.0480(3) 0.0234(2) 0.0204(2) -0.00318(18) -0.0055(2) 0.0126(2)
Cl3 0.0399(3) 0.0676(4) 0.0377(3) 0.0032(3) 0.0012(3) 0.0360(3)
Cr1 0.02720(18) 0.02273(17) 0.01675(16) -0.00100(12) -0.00123(12) 0.01095(13)
N1 0.0194(8) 0.0339(10) 0.0203(8) -0.0013(7) -0.0014(6) 0.0095(7)
N2 0.0209(8) 0.0259(9) 0.0210(8) -0.0014(7) 0.0011(6) 0.0074(7)
P1 0.0187(2) 0.0246(3) 0.0184(2) -0.00161(19) -0.00102(18) 0.0081(2)
P2 0.0203(2) 0.0247(3) 0.0224(3) -0.0021(2) -0.00043(19) 0.0077(2)
C29 0.064(2) 0.054(2) 0.111(3) 0.019(2) 0.008(2) -0.0104(17)
C30 0.063(2) 0.054(2) 0.108(3) 0.013(2) 0.014(2) -0.0096(18)
C31 0.063(2) 0.054(2) 0.109(3) 0.015(2) 0.015(2) -0.0105(19)
C32 0.066(2) 0.056(2) 0.112(3) 0.018(2) 0.012(2) -0.0128(19)
C33 0.066(2) 0.057(2) 0.110(3) 0.014(2) 0.014(2) -0.0138(19)
C34 0.064(2) 0.056(2) 0.108(3) 0.013(2) 0.012(2) -0.0115(18)
C35 0.078(4) 0.074(4) 0.130(4) 0.027(4) 0.001(4) -0.015(3)

loop_
_atom_type_symbol
_atom_type_description
_atom_type_scat_dispersion_real
_atom_type_scat_dispersion_imag
_atom_type_scat_source
C C 0.0033 0.0016 'International Tables Vol C Tables 4.2.6.8 and 6.1.1.4'
H H 0.0000 0.0000 'International Tables Vol C Tables 4.2.6.8 and 6.1.1.4'
N N 0.0061 0.0033 'International Tables Vol C Tables 4.2.6.8 and 6.1.1.4'
Al Al 0.0645 0.0514 'International Tables Vol C Tables 4.2.6.8 and 6.1.1.4'
P P 0.1023 0.0942 'International Tables Vol C Tables 4.2.6.8 and 6.1.1.4'
Cl Cl 0.1484 0.1585 'International Tables Vol C Tables 4.2.6.8 and 6.1.1.4'
Cr Cr 0.3209 0.6236 'International Tables Vol C Tables 4.2.6.8 and 6.1.1.4'

loop_
_geom_angle_atom_site_label_1
_geom_angle_atom_site_label_2
_geom_angle_atom_site_label_3
_geom_angle
_geom_angle_site_symmetry_1
N1 Al1 C25 115.11(10) .
N1 Al1 Cl3 111.85(7) .
C25 Al1 Cl3 110.77(8) .
N1 Al1 Cl1 106.85(6) .
C25 Al1 Cl1 108.26(8) .
Cl3 Al1 Cl1 103.16(4) .
N1 C1 C3 111.4(2) .
N1 C1 C2 110.8(2) .
C3 C1 C2 110.0(2) .
C9 C4 C5 118.6(2) .
C9 C4 P1 119.56(17) .
C5 C4 P1 120.71(18) .
C6 C5 C4 120.2(2) .
C7 C6 C5 120.9(2) .
C6 C7 C8 119.5(2) .
C9 C8 C7 119.7(2) .
C8 C9 C4 121.1(2) .
N2 C10 C12 112.52(19) .
N2 C10 C11 112.47(19) .
C12 C10 C11 110.4(2) .
C14 C13 C18 119.5(3) .
C14 C13 P2 116.2(2) .
C18 C13 P2 124.3(2) .
C13 C14 C15 120.0(3) .
C16 C15 C14 120.2(4) .
C15 C16 C17 120.4(3) .
C16 C17 C18 120.5(4) .
C13 C18 C17 119.4(4) .
C24 C19 C20 119.1(2) .
C24 C19 P2 119.21(18) .
C20 C19 P2 121.2(2) .
C21 C20 C19 119.5(3) .
C22 C21 C20 120.8(3) .
C21 C22 C23 119.9(3) .
C22 C23 C24 120.6(3) .
C23 C24 C19 120.0(3) .
C26 C25 Al1 111.1(2) .
Al1 Cl1 Cr1 99.30(3) .
Cr1 Cl2 Cr1 87.36(2) 2_666
Cl2 Cr1 Cl2 92.64(2) 2_666
Cl2 Cr1 P1 163.97(3) 2_666
Cl2 Cr1 P1 97.91(2) .
Cl2 Cr1 P2 98.72(2) 2_666
Cl2 Cr1 P2 156.38(3) .
P1 Cr1 P2 67.25(2) .
Cl2 Cr1 Cl1 102.89(2) 2_666
Cl2 Cr1 Cl1 96.75(2) .
P1 Cr1 Cl1 87.88(2) .
P2 Cr1 Cl1 100.77(2) .
C1 N1 P1 121.00(15) .
C1 N1 Al1 121.06(14) .
P1 N1 Al1 117.77(10) .
C10 N2 P2 128.89(15) .
C10 N2 P1 126.50(14) .
P2 N2 P1 104.55(10) .
N1 P1 N2 114.42(9) .
N1 P1 C4 109.73(10) .
N2 P1 C4 105.64(10) .
N1 P1 Cr1 117.35(7) .
N2 P1 Cr1 93.88(6) .
C4 P1 Cr1 114.47(7) .
N2 P2 C19 109.67(10) .
N2 P2 C13 109.04(10) .
C19 P2 C13 107.59(12) .
N2 P2 Cr1 93.47(7) .
C19 P2 Cr1 115.01(8) .
C13 P2 Cr1 120.79(9) .
C30 C29 C34 120.0 .
C30 C29 C35 125.8(8) .
C34 C29 C35 113.9(8) .
C29 C30 C31 120.0 .
C32 C31 C30 120.0 .
C31 C32 C33 120.0 .
C32 C33 C34 120.0 .
C33 C34 C29 120.0 .

loop_
_geom_bond_atom_site_label_1
_geom_bond_atom_site_label_2
_geom_bond_distance
_geom_bond_site_symmetry_2
Al1 N1 1.8771(19) .
Al1 C25 2.001(2) .
Al1 Cl3 2.1545(9) .
Al1 Cl1 2.2305(8) .
C1 N1 1.503(3) .
C1 C3 1.518(4) .
C1 C2 1.530(3) .
C4 C9 1.390(3) .
C4 C5 1.395(3) .
C4 P1 1.820(2) .
C5 C6 1.386(4) .
C6 C7 1.377(4) .
C7 C8 1.392(4) .
C8 C9 1.386(3) .
C10 N2 1.501(3) .
C10 C12 1.527(3) .
C10 C11 1.527(3) .
C13 C14 1.385(4) .
C13 C18 1.392(4) .
C13 P2 1.812(2) .
C14 C15 1.397(4) .
C15 C16 1.364(6) .
C16 C17 1.368(6) .
C17 C18 1.397(4) .
C19 C24 1.389(4) .
C19 C20 1.395(3) .
C19 P2 1.809(2) .
C20 C21 1.387(5) .
C21 C22 1.366(6) .
C22 C23 1.368(6) .
C23 C24 1.383(4) .
C25 C26 1.521(5) .
Cl1 Cr1 2.5810(6) .
Cl2 Cr1 2.3608(6) 2_666
Cl2 Cr1 2.3879(6) .
Cr1 Cl2 2.3609(6) 2_666
Cr1 P1 2.4271(6) .
Cr1 P2 2.4489(7) .
N1 P1 1.6366(18) .
N2 P2 1.7000(18) .
N2 P1 1.7140(18) .
C29 C30 1.3900 .
C29 C34 1.3900 .
C29 C35 1.433(8) .
C30 C31 1.3900 .
C31 C32 1.3900 .
C32 C33 1.3900 .
C33 C34 1.3900 .
